data_4339168
loop_
_publ_author_name
'Huang, Rongcai'
'Frost, Brian J.'

_publ_section_title
;
 Development of a series of P(CH(2)N=CHR)(3) and trisubstituted
 1,3,5-Triaza-7-phosphaadamantane ligands.
;
_journal_issue 26
_journal_name_full 'Inorganic chemistry'
_journal_page_first 10962
_journal_page_last 10964
_journal_paper_doi 10.1021/ic701864g
_journal_volume 46
_journal_year 2007
_chemical_formula_moiety 'C27 H30 N3 O3 P, C.5 Cl'
_chemical_formula_sum 'C27.5 H30 Cl N3 O3 P'
_chemical_formula_weight 516.96
_chemical_name_systematic
;

 ?

;
_space_group_IT_number 2
_symmetry_cell_setting triclinic
_symmetry_space_group_name_Hall '-P 1'
_symmetry_space_group_name_H-M 'P -1'
_atom_sites_solution_hydrogens geom
_atom_sites_solution_primary direct
_atom_sites_solution_secondary difmap
_audit_creation_method SHELXL-97
_cell_angle_alpha 76.0650(10)
_cell_angle_beta 86.2170(10)
_cell_angle_gamma 74.0730(10)
_cell_formula_units_Z 2
_cell_length_a 7.0594(3)
_cell_length_b 10.9914(5)
_cell_length_c 17.0315(7)
_cell_measurement_reflns_used 4568
_cell_measurement_temperature 100(2)
_cell_measurement_theta_max 25.50
_cell_measurement_theta_min 2.08
_cell_volume 1233.39(9)
_computing_cell_refinement 'Bruker XSCANS'
_computing_data_collection 'Bruker XSCANS'
_computing_data_reduction 'Bruker SHELXTL'
_computing_molecular_graphics 'Bruker SHELXTL'
_computing_publication_material 'Bruker SHELXTL'
_computing_structure_refinement 'SHELXL-97 (Sheldrick, 1997)'
_computing_structure_solution 'SHELXS-97 (Sheldrick, 1990)'
_diffrn_ambient_temperature 100(2)
_diffrn_measured_fraction_theta_full 0.993
_diffrn_measured_fraction_theta_max 0.993
_diffrn_measurement_device_type 'Bruker APEX'
_diffrn_measurement_method '\w scans'
_diffrn_radiation_monochromator graphite
_diffrn_radiation_source 'fine-focus sealed tube'
_diffrn_radiation_type MoK\a
_diffrn_radiation_wavelength 0.71073
_diffrn_reflns_av_R_equivalents 0.0410
_diffrn_reflns_av_sigmaI/netI 0.0467
_diffrn_reflns_limit_h_max 8
_diffrn_reflns_limit_h_min -8
_diffrn_reflns_limit_k_max 13
_diffrn_reflns_limit_k_min -12
_diffrn_reflns_limit_l_max 20
_diffrn_reflns_limit_l_min -20
_diffrn_reflns_number 15186
_diffrn_reflns_theta_full 25.50
_diffrn_reflns_theta_max 25.50
_diffrn_reflns_theta_min 2.08
_exptl_absorpt_coefficient_mu 0.256
_exptl_absorpt_correction_T_max 0.9840
_exptl_absorpt_correction_T_min 0.9311
_exptl_absorpt_correction_type multi-scan
_exptl_crystal_colour 'clear colourless'
_exptl_crystal_density_diffrn 1.392
_exptl_crystal_density_meas 0
_exptl_crystal_density_method 'not measured'
_exptl_crystal_description plate
_exptl_crystal_F_000 544
_exptl_crystal_size_max 0.28
_exptl_crystal_size_mid 0.19
_exptl_crystal_size_min 0.06
_refine_diff_density_max 0.460
_refine_diff_density_min -0.480
_refine_diff_density_rms 0.068
_refine_ls_extinction_method none
_refine_ls_goodness_of_fit_ref 1.054
_refine_ls_hydrogen_treatment mixed
_refine_ls_matrix_type full
_refine_ls_number_parameters 337
_refine_ls_number_reflns 4568
_refine_ls_number_restraints 2
_refine_ls_restrained_S_all 1.054
_refine_ls_R_factor_all 0.0701
_refine_ls_R_factor_gt 0.0450
_refine_ls_shift/su_max 0.000
_refine_ls_shift/su_mean 0.000
_refine_ls_structure_factor_coef Fsqd
_refine_ls_weighting_details 'calc w=1/[\s^2^(Fo^2^)+(0.0519P)^2^+1.0043P] where P=(Fo^2^+2Fc^2^)/3'
_refine_ls_weighting_scheme calc
_refine_ls_wR_factor_gt 0.1024
_refine_ls_wR_factor_ref 0.1218
_reflns_number_gt 3443
_reflns_number_total 4568
_reflns_threshold_expression >2sigma(I)
_cod_data_source_file ic701864g-file003.cif
_cod_data_source_block bjf176
_cod_depositor_comments
;
The following automatic conversions were performed:

'_symmetry_cell_setting' value 'Triclinic' changed to 'triclinic'
according to
/usr/data/users/saulius/automatic-downloads/retrospective/ACS/lib/dictionaries/cif_core.dic
dictionary named 'cif_core.dic' version 2.4.2 from 2011-04-26.

Automatic conversion script
Id: cif_fix_values 2281 2013-09-26 08:29:07Z andrius 
;
_cod_original_sg_symbol_H-M P-1
_cod_original_formula_sum 'C27.5 H30 Cl N3 O3 P '
_cod_database_code 4339168

loop_
_symmetry_equiv_pos_as_xyz
'x, y, z'
'-x, -y, -z'

loop_
_atom_site_label
_atom_site_type_symbol
_atom_site_fract_x
_atom_site_fract_y
_atom_site_fract_z
_atom_site_U_iso_or_equiv
_atom_site_adp_type
_atom_site_occupancy
_atom_site_symmetry_multiplicity
_atom_site_calc_flag
_atom_site_refinement_flags
_atom_site_disorder_group
P1 P 0.18659(9) 0.06675(7) 0.44620(4) 0.01656(17) Uani 1 1 d . .
N1 N 0.0064(3) 0.29378(19) 0.33008(11) 0.0128(4) Uani 1 1 d . .
N2 N 0.1046(3) 0.08871(19) 0.28299(11) 0.0130(4) Uani 1 1 d . .
N3 N 0.3583(3) 0.19342(19) 0.30676(11) 0.0127(4) Uani 1 1 d . .
O1 O -0.2779(2) 0.48136(17) -0.04159(9) 0.0212(4) Uani 1 1 d . .
O2 O 0.8912(2) -0.30356(17) 0.18420(10) 0.0221(4) Uani 1 1 d . .
O3 O 0.3999(2) 0.69661(16) 0.43049(10) 0.0182(4) Uani 1 1 d . .
C1 C 0.0079(3) 0.2295(2) 0.41709(13) 0.0168(5) Uani 1 1 d . .
H1A H -0.1259 0.2202 0.4327 0.020 Uiso 1 1 calc R .
H1B H 0.0381 0.2869 0.4485 0.020 Uiso 1 1 calc R .
C2 C 0.1175(3) 0.0011(2) 0.36426(13) 0.0152(5) Uani 1 1 d . .
H2A H 0.2160 -0.0822 0.3628 0.018 Uiso 1 1 calc R .
H2B H -0.0115 -0.0180 0.3777 0.018 Uiso 1 1 calc R .
C3 C 0.4001(3) 0.1174(2) 0.39089(13) 0.0147(5) Uani 1 1 d . .
H3A H 0.4467 0.1700 0.4213 0.018 Uiso 1 1 calc R .
H3B H 0.5088 0.0385 0.3903 0.018 Uiso 1 1 calc R .
C4 C -0.0471(3) 0.2124(2) 0.28195(13) 0.0141(5) Uani 1 1 d . .
H4A H -0.1678 0.1889 0.3075 0.017 Uiso 1 1 calc R .
C5 C 0.2936(3) 0.1191(2) 0.25618(13) 0.0129(5) Uani 1 1 d . .
H5A H 0.2673 0.1788 0.2013 0.015 Uiso 1 1 calc R .
C6 C 0.1998(3) 0.3151(2) 0.30197(14) 0.0138(5) Uani 1 1 d . .
H6A H 0.1828 0.3577 0.2430 0.017 Uiso 1 1 calc R .
C7 C -0.1028(3) 0.2881(2) 0.19539(13) 0.0150(5) Uani 1 1 d . .
C8 C -0.1663(3) 0.4228(2) 0.17512(14) 0.0171(5) Uani 1 1 d . .
H8A H -0.1721 0.4693 0.2160 0.021 Uiso 1 1 calc R .
C9 C -0.2220(3) 0.4920(3) 0.09637(14) 0.0182(5) Uani 1 1 d . .
H9A H -0.2627 0.5844 0.0837 0.022 Uiso 1 1 calc R .
C10 C -0.2175(3) 0.4248(2) 0.03685(13) 0.0170(5) Uani 1 1 d . .
C11 C -0.1525(3) 0.2898(2) 0.05587(14) 0.0182(5) Uani 1 1 d . .
H11A H -0.1473 0.2436 0.0149 0.022 Uiso 1 1 calc R .
C12 C -0.0955(3) 0.2222(2) 0.13391(13) 0.0158(5) Uani 1 1 d . .
H12A H -0.0508 0.1300 0.1460 0.019 Uiso 1 1 calc R .
C13 C -0.3350(4) 0.6198(3) -0.06452(15) 0.0220(6) Uani 1 1 d . .
H13A H -0.3881 0.6484 -0.1196 0.033 Uiso 1 1 calc R .
H13B H -0.2201 0.6527 -0.0625 0.033 Uiso 1 1 calc R .
H13C H -0.4361 0.6536 -0.0272 0.033 Uiso 1 1 calc R .
C14 C 0.4548(3) 0.0017(2) 0.24435(13) 0.0139(5) Uani 1 1 d . .
C15 C 0.4112(3) -0.1032(2) 0.22390(14) 0.0155(5) Uani 1 1 d . .
H15A H 0.2778 -0.1057 0.2232 0.019 Uiso 1 1 calc R .
C16 C 0.5599(3) -0.2039(2) 0.20458(14) 0.0174(5) Uani 1 1 d . .
H16A H 0.5276 -0.2745 0.1907 0.021 Uiso 1 1 calc R .
C17 C 0.7559(3) -0.2019(2) 0.20548(13) 0.0152(5) Uani 1 1 d . .
C18 C 0.8026(4) -0.0998(2) 0.22718(14) 0.0190(5) Uani 1 1 d . .
H18A H 0.9362 -0.0986 0.2293 0.023 Uiso 1 1 calc R .
C19 C 0.6511(3) 0.0011(2) 0.24582(14) 0.0171(5) Uani 1 1 d . .
H19A H 0.6835 0.0715 0.2599 0.021 Uiso 1 1 calc R .
C20 C 1.0906(4) -0.2965(3) 0.17416(15) 0.0213(6) Uani 1 1 d . .
H20A H 1.1695 -0.3705 0.1534 0.032 Uiso 1 1 calc R .
H20B H 1.1437 -0.2990 0.2264 0.032 Uiso 1 1 calc R .
H20C H 1.0956 -0.2152 0.1357 0.032 Uiso 1 1 calc R .
C21 C 0.2566(3) 0.4116(2) 0.34076(13) 0.0135(5) Uani 1 1 d . .
C22 C 0.4529(3) 0.4137(2) 0.34193(14) 0.0171(5) Uani 1 1 d . .
H22A H 0.5518 0.3503 0.3220 0.021 Uiso 1 1 calc R .
C23 C 0.5072(3) 0.5068(2) 0.37171(14) 0.0159(5) Uani 1 1 d . .
H23A H 0.6419 0.5062 0.3725 0.019 Uiso 1 1 calc R .
C24 C 0.3639(4) 0.6001(2) 0.40009(13) 0.0164(5) Uani 1 1 d . .
C25 C 0.1664(4) 0.6006(2) 0.39825(14) 0.0174(5) Uani 1 1 d . .
H25A H 0.0673 0.6650 0.4171 0.021 Uiso 1 1 calc R .
C26 C 0.1150(3) 0.5071(2) 0.36892(14) 0.0152(5) Uani 1 1 d . .
H26A H -0.0198 0.5081 0.3680 0.018 Uiso 1 1 calc R .
C27 C 0.5995(4) 0.7035(3) 0.43003(15) 0.0200(6) Uani 1 1 d . .
H27A H 0.6042 0.7798 0.4492 0.030 Uiso 1 1 calc R .
H27B H 0.6518 0.7107 0.3748 0.030 Uiso 1 1 calc R .
H27C H 0.6791 0.6246 0.4657 0.030 Uiso 1 1 calc R .
C1S C 0.5036(11) 1.0431(6) 1.0140(4) 0.0420(16) Uani 0.50 1 d PD 2
Cl1S Cl 0.7158(4) 0.9381(3) 0.98846(14) 0.0779(8) Uani 0.50 1 d PD 2
Cl2S Cl 0.7093(6) 1.0130(3) 0.99744(16) 0.0891(12) Uani 0.50 1 d PD 2

loop_
_atom_site_aniso_label
_atom_site_aniso_U_11
_atom_site_aniso_U_22
_atom_site_aniso_U_33
_atom_site_aniso_U_23
_atom_site_aniso_U_13
_atom_site_aniso_U_12
P1 0.0189(3) 0.0178(4) 0.0125(3) -0.0023(3) 0.0002(2) -0.0052(3)
N1 0.0141(10) 0.0136(11) 0.0115(9) -0.0049(8) 0.0021(7) -0.0038(8)
N2 0.0141(10) 0.0114(11) 0.0128(10) -0.0009(8) -0.0002(7) -0.0041(8)
N3 0.0150(10) 0.0106(11) 0.0136(10) -0.0048(8) 0.0004(7) -0.0039(8)
O1 0.0277(10) 0.0204(11) 0.0132(8) 0.0002(7) -0.0036(7) -0.0056(8)
O2 0.0204(9) 0.0182(10) 0.0314(10) -0.0126(8) 0.0031(7) -0.0059(8)
O3 0.0208(9) 0.0159(10) 0.0210(9) -0.0089(7) -0.0011(7) -0.0057(7)
C1 0.0187(12) 0.0211(15) 0.0126(11) -0.0044(10) 0.0020(9) -0.0088(11)
C2 0.0171(12) 0.0136(14) 0.0147(11) -0.0025(10) 0.0014(9) -0.0047(10)
C3 0.0151(12) 0.0146(13) 0.0152(12) -0.0052(10) -0.0012(9) -0.0032(10)
C4 0.0145(11) 0.0164(14) 0.0139(11) -0.0041(10) 0.0002(9) -0.0076(10)
C5 0.0161(12) 0.0119(13) 0.0118(11) -0.0041(9) 0.0005(9) -0.0046(10)
C6 0.0152(11) 0.0131(13) 0.0132(11) -0.0038(10) 0.0009(9) -0.0036(10)
C7 0.0144(12) 0.0160(14) 0.0155(12) -0.0019(10) -0.0009(9) -0.0066(10)
C8 0.0191(12) 0.0200(15) 0.0144(12) -0.0036(10) -0.0017(9) -0.0087(11)
C9 0.0194(12) 0.0155(14) 0.0193(12) 0.0005(10) -0.0032(10) -0.0073(11)
C10 0.0172(12) 0.0210(15) 0.0132(11) -0.0001(10) -0.0007(9) -0.0090(11)
C11 0.0208(13) 0.0213(15) 0.0157(12) -0.0076(11) -0.0001(10) -0.0079(11)
C12 0.0178(12) 0.0135(14) 0.0170(12) -0.0028(10) 0.0005(9) -0.0065(10)
C13 0.0239(13) 0.0209(15) 0.0189(13) 0.0059(11) -0.0044(10) -0.0104(12)
C14 0.0179(12) 0.0137(13) 0.0107(11) -0.0037(10) 0.0016(9) -0.0050(10)
C15 0.0153(12) 0.0156(14) 0.0176(12) -0.0057(10) 0.0014(9) -0.0059(10)
C16 0.0235(13) 0.0135(14) 0.0190(12) -0.0065(10) 0.0004(10) -0.0087(11)
C17 0.0181(12) 0.0124(13) 0.0136(11) -0.0053(10) 0.0042(9) -0.0006(10)
C18 0.0181(12) 0.0218(15) 0.0203(12) -0.0050(11) 0.0007(10) -0.0105(11)
C19 0.0205(13) 0.0161(14) 0.0189(12) -0.0074(11) 0.0026(10) -0.0091(11)
C20 0.0198(13) 0.0191(15) 0.0252(14) -0.0091(11) 0.0047(10) -0.0032(11)
C21 0.0163(12) 0.0122(13) 0.0109(11) -0.0015(10) -0.0001(9) -0.0032(10)
C22 0.0171(12) 0.0165(14) 0.0181(12) -0.0041(10) 0.0023(9) -0.0054(10)
C23 0.0118(11) 0.0129(13) 0.0230(12) -0.0067(10) 0.0023(9) -0.0018(10)
C24 0.0248(13) 0.0134(14) 0.0116(11) 0.0008(10) -0.0042(9) -0.0085(11)
C25 0.0200(13) 0.0167(14) 0.0152(12) -0.0041(10) 0.0002(9) -0.0041(11)
C26 0.0126(11) 0.0163(14) 0.0163(11) -0.0043(10) 0.0013(9) -0.0030(10)
C27 0.0229(13) 0.0223(15) 0.0195(12) -0.0054(11) -0.0031(10) -0.0124(11)
C1S 0.054(4) 0.032(4) 0.033(3) -0.013(3) 0.018(3) 0.001(3)
Cl1S 0.0685(16) 0.095(2) 0.0355(11) -0.0014(14) 0.0096(10) 0.0204(15)
Cl2S 0.151(3) 0.089(2) 0.0464(14) 0.0150(15) -0.0335(15) -0.083(2)

loop_
_atom_type_symbol
_atom_type_description
_atom_type_scat_dispersion_real
_atom_type_scat_dispersion_imag
_atom_type_scat_source
C C 0.0033 0.0016 'International Tables Vol C Tables 4.2.6.8 and 6.1.1.4'
H H 0.0000 0.0000 'International Tables Vol C Tables 4.2.6.8 and 6.1.1.4'
N N 0.0061 0.0033 'International Tables Vol C Tables 4.2.6.8 and 6.1.1.4'
O O 0.0106 0.0060 'International Tables Vol C Tables 4.2.6.8 and 6.1.1.4'
P P 0.1023 0.0942 'International Tables Vol C Tables 4.2.6.8 and 6.1.1.4'
Cl Cl 0.1484 0.1585 'International Tables Vol C Tables 4.2.6.8 and 6.1.1.4'

loop_
_geom_angle_atom_site_label_1
_geom_angle_atom_site_label_2
_geom_angle_atom_site_label_3
_geom_angle
_geom_angle_site_symmetry_1
_geom_angle_site_symmetry_3
C1 P1 C2 95.92(11) . .
C1 P1 C3 95.51(11) . .
C2 P1 C3 95.40(10) . .
C6 N1 C1 112.18(17) . .
C6 N1 C4 108.55(17) . .
C1 N1 C4 109.58(17) . .
C2 N2 C4 110.25(17) . .
C2 N2 C5 112.63(17) . .
C4 N2 C5 108.27(17) . .
C3 N3 C6 112.31(17) . .
C3 N3 C5 111.83(17) . .
C6 N3 C5 106.43(17) . .
C10 O1 C13 117.12(18) . .
C17 O2 C20 117.68(18) . .
C24 O3 C27 117.42(19) . .
N1 C1 P1 115.03(16) . .
N1 C1 H1A 108.5 . .
P1 C1 H1A 108.5 . .
N1 C1 H1B 108.5 . .
P1 C1 H1B 108.5 . .
H1A C1 H1B 107.5 . .
N2 C2 P1 114.46(15) . .
N2 C2 H2A 108.6 . .
P1 C2 H2A 108.6 . .
N2 C2 H2B 108.6 . .
P1 C2 H2B 108.6 . .
H2A C2 H2B 107.6 . .
N3 C3 P1 114.96(15) . .
N3 C3 H3A 108.5 . .
P1 C3 H3A 108.5 . .
N3 C3 H3B 108.5 . .
P1 C3 H3B 108.5 . .
H3A C3 H3B 107.5 . .
N2 C4 N1 113.74(17) . .
N2 C4 C7 110.93(18) . .
N1 C4 C7 111.69(19) . .
N2 C4 H4A 106.7 . .
N1 C4 H4A 106.7 . .
C7 C4 H4A 106.7 . .
N2 C5 N3 113.32(17) . .
N2 C5 C14 113.26(18) . .
N3 C5 C14 112.53(18) . .
N2 C5 H5A 105.6 . .
N3 C5 H5A 105.6 . .
C14 C5 H5A 105.6 . .
N1 C6 N3 113.70(18) . .
N1 C6 C21 112.54(18) . .
N3 C6 C21 112.92(18) . .
N1 C6 H6A 105.6 . .
N3 C6 H6A 105.6 . .
C21 C6 H6A 105.6 . .
C8 C7 C12 117.9(2) . .
C8 C7 C4 121.7(2) . .
C12 C7 C4 120.4(2) . .
C7 C8 C9 121.8(2) . .
C7 C8 H8A 119.1 . .
C9 C8 H8A 119.1 . .
C10 C9 C8 119.4(2) . .
C10 C9 H9A 120.3 . .
C8 C9 H9A 120.3 . .
O1 C10 C9 124.8(2) . .
O1 C10 C11 115.5(2) . .
C9 C10 C11 119.6(2) . .
C12 C11 C10 120.5(2) . .
C12 C11 H11A 119.7 . .
C10 C11 H11A 119.7 . .
C11 C12 C7 120.8(2) . .
C11 C12 H12A 119.6 . .
C7 C12 H12A 119.6 . .
O1 C13 H13A 109.5 . .
O1 C13 H13B 109.5 . .
H13A C13 H13B 109.5 . .
O1 C13 H13C 109.5 . .
H13A C13 H13C 109.5 . .
H13B C13 H13C 109.5 . .
C19 C14 C15 117.9(2) . .
C19 C14 C5 120.5(2) . .
C15 C14 C5 121.3(2) . .
C16 C15 C14 120.9(2) . .
C16 C15 H15A 119.5 . .
C14 C15 H15A 119.5 . .
C15 C16 C17 120.3(2) . .
C15 C16 H16A 119.9 . .
C17 C16 H16A 119.9 . .
O2 C17 C18 124.2(2) . .
O2 C17 C16 116.1(2) . .
C18 C17 C16 119.7(2) . .
C17 C18 C19 119.3(2) . .
C17 C18 H18A 120.4 . .
C19 C18 H18A 120.4 . .
C14 C19 C18 121.9(2) . .
C14 C19 H19A 119.0 . .
C18 C19 H19A 119.0 . .
O2 C20 H20A 109.5 . .
O2 C20 H20B 109.5 . .
H20A C20 H20B 109.5 . .
O2 C20 H20C 109.5 . .
H20A C20 H20C 109.5 . .
H20B C20 H20C 109.5 . .
C26 C21 C22 118.0(2) . .
C26 C21 C6 121.64(19) . .
C22 C21 C6 120.1(2) . .
C23 C22 C21 121.3(2) . .
C23 C22 H22A 119.3 . .
C21 C22 H22A 119.3 . .
C24 C23 C22 119.6(2) . .
C24 C23 H23A 120.2 . .
C22 C23 H23A 120.2 . .
O3 C24 C23 124.7(2) . .
O3 C24 C25 115.5(2) . .
C23 C24 C25 119.7(2) . .
C26 C25 C24 119.9(2) . .
C26 C25 H25A 120.0 . .
C24 C25 H25A 120.0 . .
C25 C26 C21 121.4(2) . .
C25 C26 H26A 119.3 . .
C21 C26 H26A 119.3 . .
O3 C27 H27A 109.5 . .
O3 C27 H27B 109.5 . .
H27A C27 H27B 109.5 . .
O3 C27 H27C 109.5 . .
H27A C27 H27C 109.5 . .
H27B C27 H27C 109.5 . .
C1S C1S Cl2S 87.9(7) 2_677 .
C1S C1S Cl1S 79.0(7) 2_677 2_677
Cl2S C1S Cl1S 164.6(5) . 2_677
C1S C1S Cl1S 59.1(6) 2_677 .
Cl2S C1S Cl1S 29.83(18) . .
Cl1S C1S Cl1S 138.1(4) 2_677 .
C1S C1S Cl2S 51.7(6) 2_677 2_677
Cl2S C1S Cl2S 139.6(4) . 2_677
Cl1S C1S Cl2S 28.2(2) 2_677 2_677
Cl1S C1S Cl2S 110.4(4) . 2_677
C1S Cl1S C1S 41.9(4) 2_677 .
C1S Cl2S C1S 40.4(4) . 2_677

loop_
_geom_bond_atom_site_label_1
_geom_bond_atom_site_label_2
_geom_bond_distance
_geom_bond_site_symmetry_2
P1 C1 1.858(3) .
P1 C2 1.864(2) .
P1 C3 1.868(2) .
N1 C6 1.478(3) .
N1 C1 1.480(3) .
N1 C4 1.481(3) .
N2 C2 1.476(3) .
N2 C4 1.479(3) .
N2 C5 1.480(3) .
N3 C3 1.477(3) .
N3 C6 1.478(3) .
N3 C5 1.488(3) .
O1 C10 1.372(3) .
O1 C13 1.424(3) .
O2 C17 1.363(3) .
O2 C20 1.428(3) .
O3 C24 1.374(3) .
O3 C27 1.431(3) .
C1 H1A 0.9900 .
C1 H1B 0.9900 .
C2 H2A 0.9900 .
C2 H2B 0.9900 .
C3 H3A 0.9900 .
C3 H3B 0.9900 .
C4 C7 1.525(3) .
C4 H4A 1.0000 .
C5 C14 1.514(3) .
C5 H5A 1.0000 .
C6 C21 1.526(3) .
C6 H6A 1.0000 .
C7 C8 1.386(3) .
C7 C12 1.401(3) .
C8 C9 1.395(3) .
C8 H8A 0.9500 .
C9 C10 1.385(3) .
C9 H9A 0.9500 .
C10 C11 1.390(4) .
C11 C12 1.383(3) .
C11 H11A 0.9500 .
C12 H12A 0.9500 .
C13 H13A 0.9800 .
C13 H13B 0.9800 .
C13 H13C 0.9800 .
C14 C19 1.386(3) .
C14 C15 1.395(3) .
C15 C16 1.389(3) .
C15 H15A 0.9500 .
C16 C17 1.391(3) .
C16 H16A 0.9500 .
C17 C18 1.386(3) .
C18 C19 1.396(3) .
C18 H18A 0.9500 .
C19 H19A 0.9500 .
C20 H20A 0.9800 .
C20 H20B 0.9800 .
C20 H20C 0.9800 .
C21 C26 1.390(3) .
C21 C22 1.394(3) .
C22 C23 1.394(3) .
C22 H22A 0.9500 .
C23 C24 1.383(3) .
C23 H23A 0.9500 .
C24 C25 1.395(3) .
C25 C26 1.383(3) .
C25 H25A 0.9500 .
C26 H26A 0.9500 .
C27 H27A 0.9800 .
C27 H27B 0.9800 .
C27 H27C 0.9800 .
C1S C1S 1.174(13) 2_677
C1S Cl2S 1.423(7) .
C1S Cl1S 1.508(8) 2_677
C1S Cl1S 1.724(7) .
C1S Cl2S 1.812(8) 2_677
Cl1S C1S 1.508(8) 2_677
Cl2S C1S 1.812(8) 2_677

loop_
_geom_torsion_atom_site_label_1
_geom_torsion_atom_site_label_2
_geom_torsion_atom_site_label_3
_geom_torsion_atom_site_label_4
_geom_torsion
_geom_torsion_site_symmetry_1
_geom_torsion_site_symmetry_4
C6 N1 C1 P1 -59.9(2) . .
C4 N1 C1 P1 60.7(2) . .
C2 P1 C1 N1 -48.08(17) . .
C3 P1 C1 N1 47.95(17) . .
C4 N2 C2 P1 -60.6(2) . .
C5 N2 C2 P1 60.4(2) . .
C1 P1 C2 N2 47.73(18) . .
C3 P1 C2 N2 -48.40(18) . .
C6 N3 C3 P1 59.4(2) . .
C5 N3 C3 P1 -60.2(2) . .
C1 P1 C3 N3 -47.74(18) . .
C2 P1 C3 N3 48.76(18) . .
C2 N2 C4 N1 68.7(2) . .
C5 N2 C4 N1 -54.9(2) . .
C2 N2 C4 C7 -164.41(17) . .
C5 N2 C4 C7 72.0(2) . .
C6 N1 C4 N2 54.6(2) . .
C1 N1 C4 N2 -68.3(2) . .
C6 N1 C4 C7 -71.9(2) . .
C1 N1 C4 C7 165.23(18) . .
C2 N2 C5 N3 -64.5(2) . .
C4 N2 C5 N3 57.7(2) . .
C2 N2 C5 C14 65.2(2) . .
C4 N2 C5 C14 -172.59(17) . .
C3 N3 C5 N2 64.0(2) . .
C6 N3 C5 N2 -58.9(2) . .
C3 N3 C5 C14 -66.1(2) . .
C6 N3 C5 C14 170.93(18) . .
C1 N1 C6 N3 64.2(2) . .
C4 N1 C6 N3 -57.0(2) . .
C1 N1 C6 C21 -65.8(2) . .
C4 N1 C6 C21 172.98(18) . .
C3 N3 C6 N1 -64.1(2) . .
C5 N3 C6 N1 58.6(2) . .
C3 N3 C6 C21 65.7(2) . .
C5 N3 C6 C21 -171.60(17) . .
N2 C4 C7 C8 -150.5(2) . .
N1 C4 C7 C8 -22.5(3) . .
N2 C4 C7 C12 31.1(3) . .
N1 C4 C7 C12 159.1(2) . .
C12 C7 C8 C9 0.1(3) . .
C4 C7 C8 C9 -178.4(2) . .
C7 C8 C9 C10 1.2(3) . .
C13 O1 C10 C9 5.1(3) . .
C13 O1 C10 C11 -176.6(2) . .
C8 C9 C10 O1 176.6(2) . .
C8 C9 C10 C11 -1.7(3) . .
O1 C10 C11 C12 -177.5(2) . .
C9 C10 C11 C12 1.0(3) . .
C10 C11 C12 C7 0.3(3) . .
C8 C7 C12 C11 -0.9(3) . .
C4 C7 C12 C11 177.6(2) . .
N2 C5 C14 C19 -158.6(2) . .
N3 C5 C14 C19 -28.4(3) . .
N2 C5 C14 C15 27.8(3) . .
N3 C5 C14 C15 157.9(2) . .
C19 C14 C15 C16 -0.9(3) . .
C5 C14 C15 C16 172.9(2) . .
C14 C15 C16 C17 0.1(4) . .
C20 O2 C17 C18 -7.9(3) . .
C20 O2 C17 C16 172.0(2) . .
C15 C16 C17 O2 -178.8(2) . .
C15 C16 C17 C18 1.1(4) . .
O2 C17 C18 C19 178.3(2) . .
C16 C17 C18 C19 -1.6(4) . .
C15 C14 C19 C18 0.4(3) . .
C5 C14 C19 C18 -173.5(2) . .
C17 C18 C19 C14 0.9(4) . .
N1 C6 C21 C26 -26.0(3) . .
N3 C6 C21 C26 -156.4(2) . .
N1 C6 C21 C22 160.0(2) . .
N3 C6 C21 C22 29.6(3) . .
C26 C21 C22 C23 1.1(3) . .
C6 C21 C22 C23 175.3(2) . .
C21 C22 C23 C24 -0.6(4) . .
C27 O3 C24 C23 2.3(3) . .
C27 O3 C24 C25 -177.2(2) . .
C22 C23 C24 O3 -179.8(2) . .
C22 C23 C24 C25 -0.4(4) . .
O3 C24 C25 C26 -179.8(2) . .
C23 C24 C25 C26 0.7(3) . .
C24 C25 C26 C21 -0.1(4) . .
C22 C21 C26 C25 -0.8(3) . .
C6 C21 C26 C25 -174.9(2) . .
Cl2S C1S Cl1S C1S -163.5(8) . 2_677
Cl1S C1S Cl1S C1S 0.000(2) 2_677 2_677
Cl2S C1S Cl1S C1S 6.8(3) 2_677 2_677
Cl1S C1S Cl2S C1S -31.5(16) 2_677 2_677
Cl1S C1S Cl2S C1S 14.1(7) . 2_677
Cl2S C1S Cl2S C1S 0.000(2) 2_677 2_677
